data_1528391
loop_
_publ_author_name
'Capsoni, D.'
'Galinetto, P.'
'Bini, M.'
'Mustarelli, P.'
'Belotti, F.'
'Massarotti, V.'

_publ_section_title
;
 Cation distribution in Li Mg V O4 and Li Zn V O4: structural and
 spectroscopic study
;
_journal_name_full 'J. Phys. Chem. B'
_journal_page_first 5409
_journal_page_last 5415
_journal_volume 110
_journal_year 2006
_chemical_formula_sum 'Li Mg O4 V'
_chemical_name_systematic 'Li Mg (V O4)'
_space_group_IT_number 63
_symmetry_space_group_name_Hall '-C 2c 2'
_symmetry_space_group_name_H-M 'C m c m'
_cell_angle_alpha 90
_cell_angle_beta 90
_cell_angle_gamma 90
_cell_formula_units_Z 4
_cell_length_a 5.6314
_cell_length_b 8.6226
_cell_length_c 6.2439
_cell_volume 303.187
_citation_journal_id_ASTM JPCBFK
_cod_data_source_file Capsoni_JPCBFK_2006_756.cif
_cod_data_source_block Li1Mg1O4V1
_cod_original_formula_sum 'Li1 Mg1 O4 V1'
_cod_database_code 1528391

loop_
_symmetry_equiv_pos_as_xyz
x,y,z
-x,-y,z+1/2
x,-y,-z
-x,y,-z+1/2
-x,-y,-z
x,y,-z-1/2
-x,y,z
x,-y,z-1/2
x+1/2,y+1/2,z
-x+1/2,-y+1/2,z+1/2
x+1/2,-y+1/2,-z
-x+1/2,y+1/2,-z+1/2
-x+1/2,-y+1/2,-z
x+1/2,y+1/2,-z-1/2
-x+1/2,y+1/2,z
x+1/2,-y+1/2,z-1/2

loop_
_atom_site_label
_atom_site_type_symbol
_atom_site_fract_x
_atom_site_fract_y
_atom_site_fract_z
_atom_site_occupancy
_atom_site_U_iso_or_equiv
V1 V+5 0 0.8517 0.25 1 0.0
Li1 Li+1 0 0.5 0 0.221 0.0
O1 O-2 0.2573 0.4741 0.25 1 0.0
Li2 Li+1 0 0.1982 0.25 0.779 0.0
Mg2 Mg+2 0 0.1982 0.25 0.221 0.0
Mg1 Mg+2 0 0.5 0 0.779 0.0
O2 O-2 0 0.2426 0.531 1 0.0
